data_2205429
loop_
_publ_author_name
'Min Hong'
'Handong Yin'
'Daqi Wang'

_publ_section_title
;
 Di-<i>n</i>-butyldicinnamatotin(IV)
;
_journal_issue 4
_journal_name_full 'Acta Crystallographica Section E'
_journal_page_first m746
_journal_page_last m747
_journal_paper_doi 10.1107/S160053680500735X
_journal_volume 61
_journal_year 2005
_chemical_formula_iupac '[Sn (C4 H9)2 (C9 H7 O2)2]'
_chemical_formula_moiety 'C26 H32 O4 Sn'
_chemical_formula_sum 'C26 H32 O4 Sn'
_chemical_formula_weight 527.21
_chemical_name_systematic
;
di-n-butyldicinnamatotin(IV)
;
_space_group_IT_number 32
_symmetry_cell_setting orthorhombic
_symmetry_space_group_name_Hall 'P 2 -2ab'
_symmetry_space_group_name_H-M 'P b a 2'
_atom_sites_solution_hydrogens geom
_atom_sites_solution_primary direct
_atom_sites_solution_secondary difmap
_audit_creation_method SHELXL-97
_cell_angle_alpha 90.00
_cell_angle_beta 90.00
_cell_angle_gamma 90.00
_cell_formula_units_Z 2
_cell_length_a 9.833(3)
_cell_length_b 25.403(4)
_cell_length_c 5.1578(19)
_cell_measurement_reflns_used 2295
_cell_measurement_temperature 298(2)
_cell_measurement_theta_max 21.689
_cell_measurement_theta_min 2.221
_cell_volume 1288.4(6)
_computing_cell_refinement 'SAINT (Siemens, 1996)'
_computing_data_collection 'SMART (Siemens, 1996)'
_computing_data_reduction SAINT
_computing_molecular_graphics 'SHELXTL (Sheldrick, 1997b)'
_computing_publication_material SHELXTL
_computing_structure_refinement 'SHELXL97 (Sheldrick, 1997a)'
_computing_structure_solution 'SHELXS97 (Sheldrick, 1990)'
_diffrn_ambient_temperature 298(2)
_diffrn_measured_fraction_theta_full 0.995
_diffrn_measured_fraction_theta_max 0.995
_diffrn_measurement_device_type 'Bruker SMART CCD area-detector'
_diffrn_measurement_method '\f and \w'
_diffrn_radiation_monochromator graphite
_diffrn_radiation_source 'fine-focus sealed tube'
_diffrn_radiation_type MoK\a
_diffrn_radiation_wavelength 0.71073
_diffrn_reflns_av_R_equivalents 0.0618
_diffrn_reflns_av_sigmaI/netI 0.0576
_diffrn_reflns_limit_h_max 10
_diffrn_reflns_limit_h_min -11
_diffrn_reflns_limit_k_max 30
_diffrn_reflns_limit_k_min -24
_diffrn_reflns_limit_l_max 6
_diffrn_reflns_limit_l_min -6
_diffrn_reflns_number 6259
_diffrn_reflns_theta_full 25.02
_diffrn_reflns_theta_max 25.02
_diffrn_reflns_theta_min 2.22
_diffrn_standards_number 0
_exptl_absorpt_coefficient_mu 1.018
_exptl_absorpt_correction_T_max 0.8070
_exptl_absorpt_correction_T_min 0.6461
_exptl_absorpt_correction_type multi-scan
_exptl_absorpt_process_details '(SADABS; Sheldrick, 1996)'
_exptl_crystal_colour colorless
_exptl_crystal_density_diffrn 1.359
_exptl_crystal_density_method 'not measured'
_exptl_crystal_description block
_exptl_crystal_F_000 540
_exptl_crystal_size_max 0.47
_exptl_crystal_size_mid 0.38
_exptl_crystal_size_min 0.22
_refine_diff_density_max 0.860
_refine_diff_density_min -0.470
_refine_ls_abs_structure_details 'Flack (1983), 972 Friedel reflections ?'
_refine_ls_abs_structure_Flack 0.11(10)
_refine_ls_extinction_method none
_refine_ls_goodness_of_fit_ref 0.999
_refine_ls_hydrogen_treatment constr
_refine_ls_matrix_type full
_refine_ls_number_parameters 141
_refine_ls_number_reflns 2247
_refine_ls_number_restraints 6
_refine_ls_restrained_S_all 1.002
_refine_ls_R_factor_all 0.0703
_refine_ls_R_factor_gt 0.0442
_refine_ls_shift/su_max 0.000
_refine_ls_shift/su_mean 0.000
_refine_ls_structure_factor_coef Fsqd
_refine_ls_weighting_details 'calc w = 1/[\s^2^(Fo^2^)+(0.0806P)^2^] where P = (Fo^2^+2Fc^2^)/3'
_refine_ls_weighting_scheme calc
_refine_ls_wR_factor_gt 0.1170
_refine_ls_wR_factor_ref 0.1375
_reflns_number_gt 1536
_reflns_number_total 2247
_reflns_threshold_expression I>2\s(I)
_cod_data_source_file bv6014.cif
_cod_data_source_block I
_cod_original_cell_volume 1288.3(6)
_cod_database_code 2205429
_cod_database_fobs_code 2205429

loop_
_symmetry_equiv_pos_as_xyz
'x, y, z'
'-x, -y, z'
'x+1/2, -y+1/2, z'
'-x+1/2, y+1/2, z'

loop_
_atom_site_label
_atom_site_fract_x
_atom_site_fract_y
_atom_site_fract_z
_atom_site_U_iso_or_equiv
_atom_site_adp_type
_atom_site_calc_flag
_atom_site_refinement_flags
_atom_site_occupancy
_atom_site_type_symbol
Sn1 1.0000 1.0000 0.7521(6) 0.0571(2) Uani d S 1 Sn
O1 0.9331(6) 0.95401(18) 1.0691(10) 0.0627(12) Uani d . 1 O
O2 0.9045(6) 0.9070(2) 0.7217(12) 0.0766(15) Uani d . 1 O
C1 0.8905(8) 0.9115(3) 0.9570(14) 0.0542(18) Uani d . 1 C
C2 0.8267(8) 0.8720(3) 1.1229(16) 0.063(2) Uani d . 1 C
H2 0.8072 0.8805 1.2943 0.076 Uiso calc R 1 H
C3 0.7959(8) 0.8247(3) 1.0375(18) 0.066(2) Uani d . 1 C
H3 0.8187 0.8170 0.8666 0.079 Uiso calc R 1 H
C4 0.7294(9) 0.7833(3) 1.1865(16) 0.065(2) Uani d . 1 C
C5 0.6454(12) 0.7937(4) 1.386(2) 0.095(3) Uani d . 1 C
H5 0.6330 0.8284 1.4384 0.114 Uiso calc R 1 H
C6 0.5760(14) 0.7535(6) 1.519(3) 0.129(4) Uani d . 1 C
H6 0.5169 0.7615 1.6540 0.154 Uiso calc R 1 H
C7 0.5968(14) 0.7024(5) 1.446(2) 0.106(4) Uani d . 1 C
H7 0.5508 0.6755 1.5314 0.127 Uiso calc R 1 H
C8 0.6796(13) 0.6912(3) 1.261(4) 0.121(4) Uani d . 1 C
H8 0.6971 0.6561 1.2215 0.145 Uiso calc R 1 H
C9 0.7442(13) 0.7311(4) 1.116(2) 0.103(4) Uani d . 1 C
H9 0.7970 0.7223 0.9731 0.124 Uiso calc R 1 H
C10 1.1809(8) 0.9695(4) 0.5968(18) 0.080(2) Uani d D 1 C
H10A 1.1582 0.9437 0.4651 0.096 Uiso calc R 1 H
H10B 1.2304 0.9978 0.5128 0.096 Uiso calc R 1 H
C11 1.2703(9) 0.9446(5) 0.790(3) 0.135(5) Uani d D 1 C
H11A 1.2204 0.9165 0.8751 0.161 Uiso calc R 1 H
H11B 1.2934 0.9705 0.9212 0.161 Uiso calc R 1 H
C12 1.4002(11) 0.9221(6) 0.680(3) 0.163(7) Uani d D 1 C
H12A 1.4457 0.9489 0.5778 0.195 Uiso calc R 1 H
H12B 1.3786 0.8929 0.5666 0.195 Uiso calc R 1 H
C13 1.4942(14) 0.9035(11) 0.892(4) 0.210(13) Uani d D 1 C
H13A 1.5758 0.8896 0.8166 0.315 Uiso calc R 1 H
H13B 1.4500 0.8765 0.9917 0.315 Uiso calc R 1 H
H13C 1.5167 0.9325 1.0035 0.315 Uiso calc R 1 H

loop_
_atom_site_aniso_label
_atom_site_aniso_U_11
_atom_site_aniso_U_22
_atom_site_aniso_U_33
_atom_site_aniso_U_12
_atom_site_aniso_U_13
_atom_site_aniso_U_23
Sn1 0.0634(4) 0.0525(4) 0.0556(4) 0.0071(3) 0.000 0.000
O1 0.085(3) 0.050(3) 0.052(3) -0.015(3) -0.001(3) 0.005(3)
O2 0.102(4) 0.063(3) 0.065(5) -0.007(3) -0.005(4) -0.001(3)
C1 0.066(5) 0.048(4) 0.049(4) 0.000(4) -0.002(4) -0.008(3)
C2 0.078(5) 0.046(4) 0.066(5) -0.009(4) -0.004(4) -0.004(4)
C3 0.076(5) 0.061(5) 0.061(5) -0.007(4) 0.001(4) 0.002(4)
C4 0.068(5) 0.051(4) 0.074(7) -0.006(4) -0.015(4) 0.001(4)
C5 0.123(9) 0.063(6) 0.098(7) -0.026(6) 0.022(6) -0.007(5)
C6 0.129(10) 0.113(9) 0.144(11) -0.035(9) 0.057(10) -0.007(9)
C7 0.125(11) 0.094(9) 0.098(9) -0.060(8) -0.013(7) 0.015(7)
C8 0.160(11) 0.046(5) 0.155(12) -0.018(6) -0.002(14) 0.010(10)
C9 0.145(10) 0.061(5) 0.104(8) -0.015(5) 0.024(7) -0.002(6)
C10 0.067(5) 0.089(6) 0.085(6) 0.021(5) 0.028(5) 0.006(6)
C11 0.086(6) 0.155(10) 0.162(13) 0.053(7) 0.021(9) 0.006(12)
C12 0.101(8) 0.195(14) 0.192(18) 0.058(9) -0.006(9) -0.050(12)
C13 0.143(15) 0.25(3) 0.24(3) 0.081(13) -0.018(13) 0.01(2)

loop_
_atom_type_symbol
_atom_type_description
_atom_type_scat_dispersion_real
_atom_type_scat_dispersion_imag
_atom_type_scat_source
C C 0.0033 0.0016 'International Tables Vol C Tables 4.2.6.8 and 6.1.1.4'
H H 0.0000 0.0000 'International Tables Vol C Tables 4.2.6.8 and 6.1.1.4'
Sn Sn -0.6537 1.4246 'International Tables Vol C Tables 4.2.6.8 and 6.1.1.4'
O O 0.0106 0.0060 'International Tables Vol C Tables 4.2.6.8 and 6.1.1.4'

loop_
_geom_angle_atom_site_label_1
_geom_angle_atom_site_label_2
_geom_angle_atom_site_label_3
_geom_angle_site_symmetry_1
_geom_angle_site_symmetry_3
_geom_angle
_geom_angle_publ_flag
C10 Sn1 C10 . 2_775 135.2(6) y
C10 Sn1 O1 . 2_775 103.6(3) y
C10 Sn1 O1 2_775 2_775 110.8(3) ?
C10 Sn1 O1 . . 110.8(3) y
C10 Sn1 O1 2_775 . 103.6(3) ?
O1 Sn1 O1 2_775 . 78.7(3) y
C10 Sn1 O2 . . 86.9(3) y
C10 Sn1 O2 2_775 . 90.4(3) y
O1 Sn1 O2 2_775 . 132.4(2) y
O1 Sn1 O2 . . 54.6(2) y
C10 Sn1 O2 . 2_775 90.4(3) ?
C10 Sn1 O2 2_775 2_775 86.9(3) ?
O1 Sn1 O2 2_775 2_775 54.6(2) ?
O1 Sn1 O2 . 2_775 132.4(2) ?
O2 Sn1 O2 . 2_775 173.0(3) y
C1 O1 Sn1 . . 102.5(5) ?
C1 O2 Sn1 . . 83.9(5) ?
O2 C1 O1 . . 118.9(7) ?
O2 C1 C2 . . 124.3(7) ?
O1 C1 C2 . . 116.8(7) ?
C3 C2 C1 . . 122.0(8) ?
C3 C2 H2 . . 119.0 ?
C1 C2 H2 . . 119.0 ?
C2 C3 C4 . . 125.8(8) ?
C2 C3 H3 . . 117.1 ?
C4 C3 H3 . . 117.1 ?
C5 C4 C9 . . 116.9(10) ?
C5 C4 C3 . . 122.5(8) ?
C9 C4 C3 . . 120.4(9) ?
C4 C5 C6 . . 121.9(11) ?
C4 C5 H5 . . 119.1 ?
C6 C5 H5 . . 119.1 ?
C7 C6 C5 . . 118.9(12) ?
C7 C6 H6 . . 120.5 ?
C5 C6 H6 . . 120.5 ?
C8 C7 C6 . . 120.6(11) ?
C8 C7 H7 . . 119.7 ?
C6 C7 H7 . . 119.7 ?
C7 C8 C9 . . 121.2(11) ?
C7 C8 H8 . . 119.4 ?
C9 C8 H8 . . 119.4 ?
C4 C9 C8 . . 120.2(12) ?
C4 C9 H9 . . 119.9 ?
C8 C9 H9 . . 119.9 ?
C11 C10 Sn1 . . 114.0(6) ?
C11 C10 H10A . . 108.8 ?
Sn1 C10 H10A . . 108.8 ?
C11 C10 H10B . . 108.8 ?
Sn1 C10 H10B . . 108.8 ?
H10A C10 H10B . . 107.7 ?
C10 C11 C12 . . 114.4(11) ?
C10 C11 H11A . . 108.7 ?
C12 C11 H11A . . 108.7 ?
C10 C11 H11B . . 108.7 ?
C12 C11 H11B . . 108.7 ?
H11A C11 H11B . . 107.6 ?
C11 C12 C13 . . 111.4(12) ?
C11 C12 H12A . . 109.4 ?
C13 C12 H12A . . 109.4 ?
C11 C12 H12B . . 109.4 ?
C13 C12 H12B . . 109.4 ?
H12A C12 H12B . . 108.0 ?
C12 C13 H13A . . 109.5 ?
C12 C13 H13B . . 109.5 ?
H13A C13 H13B . . 109.5 ?
C12 C13 H13C . . 109.5 ?
H13A C13 H13C . . 109.5 ?
H13B C13 H13C . . 109.5 ?

loop_
_geom_bond_atom_site_label_1
_geom_bond_atom_site_label_2
_geom_bond_site_symmetry_2
_geom_bond_distance
_geom_bond_publ_flag
Sn1 C10 . 2.099(7) y
Sn1 C10 2_775 2.099(7) ?
Sn1 O1 2_775 2.115(6) ?
Sn1 O1 . 2.115(6) y
Sn1 O2 . 2.547(5) y
Sn1 O2 2_775 2.547(5) ?
O1 C1 . 1.294(8) ?
O2 C1 . 1.227(8) ?
C1 C2 . 1.461(11) ?
C2 C3 . 1.314(10) ?
C2 H2 . 0.9300 ?
C3 C4 . 1.458(12) ?
C3 H3 . 0.9300 ?
C4 C5 . 1.347(14) ?
C4 C9 . 1.382(13) ?
C5 C6 . 1.405(15) ?
C5 H5 . 0.9300 ?
C6 C7 . 1.365(17) ?
C6 H6 . 0.9300 ?
C7 C8 . 1.288(17) ?
C7 H7 . 0.9300 ?
C8 C9 . 1.410(17) ?
C8 H8 . 0.9300 ?
C9 H9 . 0.9300 ?
C10 C11 . 1.473(12) ?
C10 H10A . 0.9700 ?
C10 H10B . 0.9700 ?
C11 C12 . 1.509(12) ?
C11 H11A . 0.9700 ?
C11 H11B . 0.9700 ?
C12 C13 . 1.509(16) ?
C12 H12A . 0.9700 ?
C12 H12B . 0.9700 ?
C13 H13A . 0.9600 ?
C13 H13B . 0.9600 ?
C13 H13C . 0.9600 ?
